data_4104230
loop_
_publ_author_name
'Iliya Todorov'
'Duck Young Chung'
'Christos D. Malliakas'
'Quing'an Li'
'Thomas Bakas'
'Alexios Douvalis'
'Giancarlo Trimarchi'
'Kenneth Gray'
'John F. Mitchell'
'Arthur J. Freeman'
'Mercouri G. Kanatzidis'

_publ_section_title
;
 CaFe4As3: A Metallic Iron Arsenide with Anisotropic Magnetic and
 Charge-Transport Properties
;
_journal_name_full 'Journal of the American Chemical Society'
_journal_page_first 5405
_journal_page_last 5407
_journal_paper_doi 10.1021/ja900534h
_journal_volume 131
_journal_year 2009
_chemical_formula_sum 'As3 Ca Fe4'
_chemical_formula_weight 488.24
_chemical_name_systematic
; 
 ? 
;
_space_group_IT_number 62
_symmetry_cell_setting orthorhombic
_symmetry_space_group_name_Hall '-P 2ac 2n'
_symmetry_space_group_name_H-M 'P n m a'
_atom_sites_solution_primary direct
_atom_sites_solution_secondary difmap
_audit_author_name 'Mercouri G. Kanatzidis'
_audit_contact_author_address
;
   Department of Chemistry
     2145 Sheridan Road
   Northwestern University
   Evanston, IL 60208-3113
           USA
;
_audit_contact_author_email m-kanatzidis@northwestern.edu
_audit_contact_author_fax 847-491-5937
_audit_contact_author_phone 847-467-1541
_audit_creation_method SHELXL-97
_cell_angle_alpha 90.00
_cell_angle_beta 90.00
_cell_angle_gamma 90.00
_cell_formula_units_Z 4
_cell_length_a 11.8656(7)
_cell_length_b 3.7322(2)
_cell_length_c 11.5622(7)
_cell_measurement_reflns_used 10648
_cell_measurement_temperature 80.0(3)
_cell_measurement_theta_max 34.87
_cell_measurement_theta_min 3.43
_cell_volume 512.03(5)
_computing_structure_refinement 'SHELXL-97 (Sheldrick, 1997)'
_computing_structure_solution 'SHELXS-97 (Sheldrick, 1990)'
_diffrn_ambient_temperature 80.0(3)
_diffrn_measured_fraction_theta_full 0.992
_diffrn_measured_fraction_theta_max 0.992
_diffrn_radiation_monochromator graphite
_diffrn_radiation_source 'fine-focus sealed tube'
_diffrn_radiation_type MoK\a
_diffrn_radiation_wavelength 0.71073
_diffrn_reflns_av_R_equivalents 0.1095
_diffrn_reflns_av_sigmaI/netI 0.0439
_diffrn_reflns_limit_h_max 19
_diffrn_reflns_limit_h_min -19
_diffrn_reflns_limit_k_max 5
_diffrn_reflns_limit_k_min -5
_diffrn_reflns_limit_l_max 16
_diffrn_reflns_limit_l_min -18
_diffrn_reflns_number 7371
_diffrn_reflns_theta_full 34.87
_diffrn_reflns_theta_max 34.87
_diffrn_reflns_theta_min 3.43
_exptl_absorpt_coefficient_mu 31.178
_exptl_absorpt_correction_T_max 0.9107
_exptl_absorpt_correction_T_min 0.0904
_exptl_absorpt_correction_type integration
_exptl_absorpt_process_details X-Shape
_exptl_crystal_density_diffrn 6.334
_exptl_crystal_density_method 'not measured'
_exptl_crystal_F_000 892
_exptl_crystal_size_max 0.33
_exptl_crystal_size_mid 0.01
_exptl_crystal_size_min 0.005
_refine_diff_density_max 1.659
_refine_diff_density_min -1.762
_refine_diff_density_rms 0.398
_refine_ls_extinction_coef 0.0026(5)
_refine_ls_extinction_expression Fc^*^=kFc[1+0.001xFc^2^\l^3^/sin(2\q)]^-1/4^
_refine_ls_extinction_method SHELXL
_refine_ls_goodness_of_fit_ref 1.186
_refine_ls_hydrogen_treatment none
_refine_ls_matrix_type full
_refine_ls_number_parameters 50
_refine_ls_number_reflns 1240
_refine_ls_number_restraints 0
_refine_ls_restrained_S_all 1.186
_refine_ls_R_factor_all 0.0547
_refine_ls_R_factor_gt 0.0516
_refine_ls_shift/su_max 0.001
_refine_ls_shift/su_mean 0.000
_refine_ls_structure_factor_coef Fsqd
_refine_ls_weighting_details 'calc w=1/[\s^2^(Fo^2^)+(0.0295P)^2^+3.9525P] where P=(Fo^2^+2Fc^2^)/3'
_refine_ls_weighting_scheme calc
_refine_ls_wR_factor_gt 0.0769
_refine_ls_wR_factor_ref 0.0783
_reflns_number_gt 1160
_reflns_number_total 1240
_reflns_threshold_expression >2sigma(I)
_cod_data_source_file ja900534h_si_001_3.cif
_cod_data_source_block CaFe4As3_80
_cod_original_sg_symbol_H-M Pnma
_cod_database_code 4104230

loop_
_symmetry_equiv_pos_as_xyz
'x, y, z'
'-x+1/2, -y, z+1/2'
'-x, y+1/2, -z'
'x+1/2, -y+1/2, -z+1/2'
'-x, -y, -z'
'x-1/2, y, -z-1/2'
'x, -y-1/2, z'
'-x-1/2, y-1/2, z-1/2'

loop_
_atom_site_label
_atom_site_type_symbol
_atom_site_fract_x
_atom_site_fract_y
_atom_site_fract_z
_atom_site_U_iso_or_equiv
_atom_site_adp_type
_atom_site_occupancy
_atom_site_symmetry_multiplicity
_atom_site_calc_flag
_atom_site_refinement_flags
As1 As 0.10076(4) 0.2500 0.12194(4) 0.00394(12) Uani 1 2 d S
As2 As 0.11555(4) 0.2500 0.73731(4) 0.00417(12) Uani 1 2 d S
As3 As 0.36738(4) 0.2500 0.92301(4) 0.00377(12) Uani 1 2 d S
Fe1 Fe 0.02169(6) 0.2500 0.31464(6) 0.00446(14) Uani 1 2 d S
Fe2 Fe 0.06646(6) 0.2500 0.53765(6) 0.00374(14) Uani 1 2 d S
Fe3 Fe 0.30554(6) 0.2500 0.12441(6) 0.00423(14) Uani 1 2 d S
Fe4 Fe 0.31844(6) 0.2500 0.72392(6) 0.00465(14) Uani 1 2 d S
Ca1 Ca 0.34015(8) 0.2500 0.43081(8) 0.00490(17) Uani 1 2 d S

loop_
_atom_site_aniso_label
_atom_site_aniso_U_11
_atom_site_aniso_U_22
_atom_site_aniso_U_33
_atom_site_aniso_U_23
_atom_site_aniso_U_13
_atom_site_aniso_U_12
As1 0.0054(2) 0.0040(2) 0.00247(19) 0.000 0.00062(15) 0.000
As2 0.0062(2) 0.0038(2) 0.0025(2) 0.000 -0.00036(15) 0.000
As3 0.0051(2) 0.0039(2) 0.00227(19) 0.000 -0.00048(14) 0.000
Fe1 0.0060(3) 0.0045(3) 0.0029(3) 0.000 0.0005(2) 0.000
Fe2 0.0055(3) 0.0033(3) 0.0024(3) 0.000 -0.0003(2) 0.000
Fe3 0.0052(3) 0.0043(3) 0.0031(3) 0.000 0.0002(2) 0.000
Fe4 0.0062(3) 0.0049(3) 0.0028(3) 0.000 -0.0004(2) 0.000
Ca1 0.0065(4) 0.0042(4) 0.0040(3) 0.000 0.0003(3) 0.000

loop_
_atom_type_symbol
_atom_type_description
_atom_type_scat_dispersion_real
_atom_type_scat_dispersion_imag
_atom_type_scat_source
Ca Ca 0.2262 0.3064 'International Tables Vol C Tables 4.2.6.8 and 6.1.1.4'
Fe Fe 0.3463 0.8444 'International Tables Vol C Tables 4.2.6.8 and 6.1.1.4'
As As 0.0499 2.0058 'International Tables Vol C Tables 4.2.6.8 and 6.1.1.4'

loop_
_geom_angle_atom_site_label_1
_geom_angle_atom_site_label_2
_geom_angle_atom_site_label_3
_geom_angle
_geom_angle_site_symmetry_1
_geom_angle_site_symmetry_3
Fe4 As1 Fe4 101.68(3) 2_564 2_554
Fe4 As1 Fe1 72.73(2) 2_564 .
Fe4 As1 Fe1 72.73(2) 2_554 .
Fe4 As1 Fe3 66.17(2) 2_564 .
Fe4 As1 Fe3 66.17(2) 2_554 .
Fe1 As1 Fe3 112.16(3) . .
Fe4 As1 Ca1 139.13(3) 2_564 2_554
Fe4 As1 Ca1 77.51(2) 2_554 2_554
Fe1 As1 Ca1 140.873(14) . 2_554
Fe3 As1 Ca1 76.89(3) . 2_554
Fe4 As1 Ca1 77.51(2) 2_564 2_564
Fe4 As1 Ca1 139.13(3) 2_554 2_564
Fe1 As1 Ca1 140.873(14) . 2_564
Fe3 As1 Ca1 76.89(3) . 2_564
Ca1 As1 Ca1 77.66(3) 2_554 2_564
Fe4 As1 Ca1 119.05(2) 2_564 6_556
Fe4 As1 Ca1 119.05(2) 2_554 6_556
Fe1 As1 Ca1 78.32(3) . 6_556
Fe3 As1 Ca1 169.52(3) . 6_556
Ca1 As1 Ca1 95.02(3) 2_554 6_556
Ca1 As1 Ca1 95.02(3) 2_564 6_556
Fe2 As2 Fe4 100.48(3) . .
Fe2 As2 Fe3 65.10(2) . 2
Fe4 As2 Fe3 65.58(2) . 2
Fe2 As2 Fe3 65.10(2) . 2_565
Fe4 As2 Fe3 65.58(2) . 2_565
Fe3 As2 Fe3 98.55(3) 2 2_565
Fe2 As2 Fe1 67.37(2) . 5_556
Fe4 As2 Fe1 128.501(18) . 5_556
Fe3 As2 Fe1 64.09(2) 2 5_556
Fe3 As2 Fe1 132.29(3) 2_565 5_556
Fe2 As2 Fe1 67.37(2) . 5_566
Fe4 As2 Fe1 128.501(18) . 5_566
Fe3 As2 Fe1 132.29(3) 2 5_566
Fe3 As2 Fe1 64.09(2) 2_565 5_566
Fe1 As2 Fe1 94.15(3) 5_556 5_566
Fe2 As2 Ca1 140.914(13) . 2_565
Fe4 As2 Ca1 82.61(3) . 2_565
Fe3 As2 Ca1 144.18(3) 2 2_565
Fe3 As2 Ca1 81.69(2) 2_565 2_565
Fe1 As2 Ca1 138.86(3) 5_556 2_565
Fe1 As2 Ca1 80.21(2) 5_566 2_565
Fe2 As2 Ca1 140.914(13) . 2
Fe4 As2 Ca1 82.61(3) . 2
Fe3 As2 Ca1 81.69(2) 2 2
Fe3 As2 Ca1 144.18(3) 2_565 2
Fe1 As2 Ca1 80.21(2) 5_556 2
Fe1 As2 Ca1 138.86(3) 5_566 2
Ca1 As2 Ca1 78.15(3) 2_565 2
Fe4 As3 Fe2 115.05(3) . 6_657
Fe4 As3 Fe2 127.622(17) . 2_565
Fe2 As3 Fe2 65.03(2) 6_657 2_565
Fe4 As3 Fe2 127.622(17) . 2
Fe2 As3 Fe2 65.03(2) 6_657 2
Fe2 As3 Fe2 100.92(3) 2_565 2
Fe4 As3 Fe3 148.35(4) . 1_556
Fe2 As3 Fe3 96.59(3) 6_657 1_556
Fe2 As3 Fe3 64.85(2) 2_565 1_556
Fe2 As3 Fe3 64.85(2) 2 1_556
Fe4 As3 Fe1 69.95(2) . 2_565
Fe2 As3 Fe1 66.09(2) 6_657 2_565
Fe2 As3 Fe1 63.07(2) 2_565 2_565
Fe2 As3 Fe1 130.70(3) 2 2_565
Fe3 As3 Fe1 127.640(19) 1_556 2_565
Fe4 As3 Fe1 69.95(2) . 2
Fe2 As3 Fe1 66.09(2) 6_657 2
Fe2 As3 Fe1 130.70(3) 2_565 2
Fe2 As3 Fe1 63.07(2) 2 2
Fe3 As3 Fe1 127.640(19) 1_556 2
Fe1 As3 Fe1 91.52(3) 2_565 2
Fe4 As3 Ca1 80.41(3) . 2
Fe2 As3 Ca1 140.967(16) 6_657 2
Fe2 As3 Ca1 135.08(3) 2_565 2
Fe2 As3 Ca1 77.11(2) 2 2
Fe3 As3 Ca1 74.50(3) 1_556 2
Fe1 As3 Ca1 148.11(3) 2_565 2
Fe1 As3 Ca1 89.087(19) 2 2
Fe4 As3 Ca1 80.41(3) . 2_565
Fe2 As3 Ca1 140.967(16) 6_657 2_565
Fe2 As3 Ca1 77.11(2) 2_565 2_565
Fe2 As3 Ca1 135.08(3) 2 2_565
Fe3 As3 Ca1 74.50(3) 1_556 2_565
Fe1 As3 Ca1 89.087(19) 2_565 2_565
Fe1 As3 Ca1 148.11(3) 2 2_565
Ca1 As3 Ca1 74.27(3) 2 2_565
As1 Fe1 As2 91.76(2) . 5_556
As1 Fe1 As2 91.76(2) . 5_566
As2 Fe1 As2 94.15(3) 5_556 5_566
As1 Fe1 As3 104.31(2) . 2_564
As2 Fe1 As3 163.91(3) 5_556 2_564
As2 Fe1 As3 84.933(13) 5_566 2_564
As1 Fe1 As3 104.31(2) . 2_554
As2 Fe1 As3 84.933(13) 5_556 2_554
As2 Fe1 As3 163.91(3) 5_566 2_554
As3 Fe1 As3 91.52(3) 2_564 2_554
As1 Fe1 Fe2 145.52(4) . .
As2 Fe1 Fe2 111.09(2) 5_556 .
As2 Fe1 Fe2 111.09(2) 5_566 .
As3 Fe1 Fe2 55.032(18) 2_564 .
As3 Fe1 Fe2 55.032(18) 2_554 .
As1 Fe1 Fe3 128.20(4) . 6_556
As2 Fe1 Fe3 56.380(18) 5_556 6_556
As2 Fe1 Fe3 56.380(18) 5_566 6_556
As3 Fe1 Fe3 111.09(2) 2_564 6_556
As3 Fe1 Fe3 111.09(2) 2_554 6_556
Fe2 Fe1 Fe3 86.28(3) . 6_556
As1 Fe1 Fe2 136.328(15) . 5_566
As2 Fe1 Fe2 113.71(3) 5_556 5_566
As2 Fe1 Fe2 53.396(19) 5_566 5_566
As3 Fe1 Fe2 53.457(19) 2_564 5_566
As3 Fe1 Fe2 112.42(3) 2_554 5_566
Fe2 Fe1 Fe2 57.73(2) . 5_566
Fe3 Fe1 Fe2 57.74(2) 6_556 5_566
As1 Fe1 Fe2 136.328(15) . 5_556
As2 Fe1 Fe2 53.396(19) 5_556 5_556
As2 Fe1 Fe2 113.71(3) 5_566 5_556
As3 Fe1 Fe2 112.42(3) 2_564 5_556
As3 Fe1 Fe2 53.457(19) 2_554 5_556
Fe2 Fe1 Fe2 57.73(2) . 5_556
Fe3 Fe1 Fe2 57.74(2) 6_556 5_556
Fe2 Fe1 Fe2 85.96(3) 5_566 5_556
As1 Fe1 Fe4 53.461(18) . 2_564
As2 Fe1 Fe4 144.59(3) 5_556 2_564
As2 Fe1 Fe4 81.929(17) 5_566 2_564
As3 Fe1 Fe4 51.234(19) 2_564 2_564
As3 Fe1 Fe4 107.98(3) 2_554 2_564
Fe2 Fe1 Fe4 103.02(3) . 2_564
Fe3 Fe1 Fe4 137.448(17) 6_556 2_564
Fe2 Fe1 Fe4 92.145(16) 5_566 2_564
Fe2 Fe1 Fe4 157.97(4) 5_556 2_564
As1 Fe1 Fe4 53.461(18) . 2_554
As2 Fe1 Fe4 81.929(17) 5_556 2_554
As2 Fe1 Fe4 144.59(3) 5_566 2_554
As3 Fe1 Fe4 107.98(3) 2_564 2_554
As3 Fe1 Fe4 51.234(19) 2_554 2_554
Fe2 Fe1 Fe4 103.02(3) . 2_554
Fe3 Fe1 Fe4 137.448(17) 6_556 2_554
Fe2 Fe1 Fe4 157.97(4) 5_566 2_554
Fe2 Fe1 Fe4 92.145(16) 5_556 2_554
Fe4 Fe1 Fe4 81.45(3) 2_564 2_554
As1 Fe1 Ca1 60.04(3) . 6_556
As2 Fe1 Ca1 54.966(18) 5_556 6_556
As2 Fe1 Ca1 54.966(18) 5_566 6_556
As3 Fe1 Ca1 133.526(14) 2_564 6_556
As3 Fe1 Ca1 133.526(14) 2_554 6_556
Fe2 Fe1 Ca1 154.44(3) . 6_556
Fe3 Fe1 Ca1 68.16(3) 6_556 6_556
Fe2 Fe1 Ca1 105.42(3) 5_566 6_556
Fe2 Fe1 Ca1 105.42(3) 5_556 6_556
Fe4 Fe1 Ca1 96.25(3) 2_564 6_556
Fe4 Fe1 Ca1 96.25(3) 2_554 6_556
As2 Fe2 As3 93.26(3) . 6_557
As2 Fe2 As3 116.86(2) . 2_554
As3 Fe2 As3 114.97(2) 6_557 2_554
As2 Fe2 As3 116.86(2) . 2_564
As3 Fe2 As3 114.97(2) 6_557 2_564
As3 Fe2 As3 100.92(3) 2_554 2_564
As2 Fe2 Fe2 118.31(3) . 5_556
As3 Fe2 Fe2 57.75(3) 6_557 5_556
As3 Fe2 Fe2 57.22(2) 2_554 5_556
As3 Fe2 Fe2 124.63(4) 2_564 5_556
As2 Fe2 Fe2 118.31(3) . 5_566
As3 Fe2 Fe2 57.75(3) 6_557 5_566
As3 Fe2 Fe2 124.63(4) 2_554 5_566
As3 Fe2 Fe2 57.22(2) 2_564 5_566
Fe2 Fe2 Fe2 92.02(4) 5_556 5_566
As2 Fe2 Fe3 58.96(2) . 2_565
As3 Fe2 Fe3 119.96(2) 6_557 2_565
As3 Fe2 Fe3 125.02(3) 2_554 2_565
As3 Fe2 Fe3 57.976(19) 2_564 2_565
Fe2 Fe2 Fe3 176.82(5) 5_556 2_565
Fe2 Fe2 Fe3 88.190(16) 5_566 2_565
As2 Fe2 Fe3 58.96(2) . 2
As3 Fe2 Fe3 119.96(2) 6_557 2
As3 Fe2 Fe3 57.976(19) 2_554 2
As3 Fe2 Fe3 125.02(3) 2_564 2
Fe2 Fe2 Fe3 88.190(16) 5_556 2
Fe2 Fe2 Fe3 176.82(5) 5_566 2
Fe3 Fe2 Fe3 91.43(3) 2_565 2
As2 Fe2 Fe1 177.48(4) . .
As3 Fe2 Fe1 89.26(3) 6_557 .
As3 Fe2 Fe1 61.899(19) 2_554 .
As3 Fe2 Fe1 61.899(19) 2_564 .
Fe2 Fe2 Fe1 63.16(3) 5_556 .
Fe2 Fe2 Fe1 63.16(3) 5_566 .
Fe3 Fe2 Fe1 119.64(3) 2_565 .
Fe3 Fe2 Fe1 119.64(3) 2 .
As2 Fe2 Fe1 59.24(2) . 5_566
As3 Fe2 Fe1 60.45(2) 6_557 5_566
As3 Fe2 Fe1 172.49(3) 2_554 5_566
As3 Fe2 Fe1 86.560(14) 2_564 5_566
Fe2 Fe2 Fe1 117.87(4) 5_556 5_566
Fe2 Fe2 Fe1 59.11(2) 5_566 5_566
Fe3 Fe2 Fe1 59.64(2) 2_565 5_566
Fe3 Fe2 Fe1 118.07(3) 2 5_566
Fe1 Fe2 Fe1 122.27(2) . 5_566
As2 Fe2 Fe1 59.24(2) . 5_556
As3 Fe2 Fe1 60.45(2) 6_557 5_556
As3 Fe2 Fe1 86.560(14) 2_554 5_556
As3 Fe2 Fe1 172.49(3) 2_564 5_556
Fe2 Fe2 Fe1 59.11(2) 5_556 5_556
Fe2 Fe2 Fe1 117.87(4) 5_566 5_556
Fe3 Fe2 Fe1 118.07(3) 2_565 5_556
Fe3 Fe2 Fe1 59.64(2) 2 5_556
Fe1 Fe2 Fe1 122.27(2) . 5_556
Fe1 Fe2 Fe1 85.95(3) 5_566 5_556
As2 Fe2 Ca1 96.67(3) . .
As3 Fe2 Ca1 170.07(3) 6_557 .
As3 Fe2 Ca1 60.13(2) 2_554 .
As3 Fe2 Ca1 60.13(2) 2_564 .
Fe2 Fe2 Ca1 116.68(3) 5_556 .
Fe2 Fe2 Ca1 116.68(3) 5_566 .
Fe3 Fe2 Ca1 65.94(2) 2_565 .
Fe3 Fe2 Ca1 65.94(2) 2 .
Fe1 Fe2 Ca1 80.82(3) . .
Fe1 Fe2 Ca1 125.38(2) 5_566 .
Fe1 Fe2 Ca1 125.38(2) 5_556 .
As1 Fe3 As3 106.81(3) . 1_554
As1 Fe3 As2 112.73(2) . 2_564
As3 Fe3 As2 113.04(2) 1_554 2_564
As1 Fe3 As2 112.73(2) . 2_554
As3 Fe3 As2 113.04(2) 1_554 2_554
As2 Fe3 As2 98.55(3) 2_564 2_554
As1 Fe3 Fe2 125.31(2) . 2_564
As3 Fe3 Fe2 57.17(2) 1_554 2_564
As2 Fe3 Fe2 55.94(2) 2_564 2_564
As2 Fe3 Fe2 121.67(3) 2_554 2_564
As1 Fe3 Fe2 125.31(2) . 2_554
As3 Fe3 Fe2 57.17(2) 1_554 2_554
As2 Fe3 Fe2 121.67(3) 2_564 2_554
As2 Fe3 Fe2 55.94(2) 2_554 2_554
Fe2 Fe3 Fe2 91.43(3) 2_564 2_554
As1 Fe3 Fe4 56.49(2) . 2_554
As3 Fe3 Fe4 125.67(2) 1_554 2_554
As2 Fe3 Fe4 121.10(3) 2_564 2_554
As2 Fe3 Fe4 56.30(2) 2_554 2_554
Fe2 Fe3 Fe4 176.70(4) 2_564 2_554
Fe2 Fe3 Fe4 89.219(16) 2_554 2_554
As1 Fe3 Fe4 56.49(2) . 2_564
As3 Fe3 Fe4 125.67(2) 1_554 2_564
As2 Fe3 Fe4 56.30(2) 2_564 2_564
As2 Fe3 Fe4 121.10(3) 2_554 2_564
Fe2 Fe3 Fe4 89.219(16) 2_564 2_564
Fe2 Fe3 Fe4 176.70(4) 2_554 2_564
Fe4 Fe3 Fe4 89.95(3) 2_554 2_564
As1 Fe3 Fe1 165.31(4) . 6_656
As3 Fe3 Fe1 87.88(3) 1_554 6_656
As2 Fe3 Fe1 59.53(2) 2_564 6_656
As2 Fe3 Fe1 59.53(2) 2_554 6_656
Fe2 Fe3 Fe1 62.62(2) 2_564 6_656
Fe2 Fe3 Fe1 62.62(2) 2_554 6_656
Fe4 Fe3 Fe1 114.95(3) 2_554 6_656
Fe4 Fe3 Fe1 114.95(3) 2_564 6_656
As1 Fe3 Ca1 58.81(2) . 2_554
As3 Fe3 Ca1 61.52(2) 1_554 2_554
As2 Fe3 Ca1 164.07(2) 2_564 2_554
As2 Fe3 Ca1 97.287(14) 2_554 2_554
Fe2 Fe3 Ca1 115.93(3) 2_564 2_554
Fe2 Fe3 Ca1 69.44(2) 2_554 2_554
Fe4 Fe3 Ca1 67.32(2) 2_554 2_554
Fe4 Fe3 Ca1 113.13(3) 2_564 2_554
Fe1 Fe3 Ca1 131.83(3) 6_656 2_554
As1 Fe3 Ca1 58.81(2) . 2_564
As3 Fe3 Ca1 61.52(2) 1_554 2_564
As2 Fe3 Ca1 97.287(14) 2_564 2_564
As2 Fe3 Ca1 164.07(2) 2_554 2_564
Fe2 Fe3 Ca1 69.44(2) 2_564 2_564
Fe2 Fe3 Ca1 115.93(3) 2_554 2_564
Fe4 Fe3 Ca1 113.13(3) 2_554 2_564
Fe4 Fe3 Ca1 67.32(2) 2_564 2_564
Fe1 Fe3 Ca1 131.83(3) 6_656 2_564
Ca1 Fe3 Ca1 66.83(2) 2_554 2_564
As1 Fe3 Ca1 97.29(3) . .
As3 Fe3 Ca1 155.90(4) 1_554 .
As2 Fe3 Ca1 55.223(18) 2_564 .
As2 Fe3 Ca1 55.223(17) 2_554 .
Fe2 Fe3 Ca1 108.37(3) 2_564 .
Fe2 Fe3 Ca1 108.37(3) 2_554 .
Fe4 Fe3 Ca1 68.36(2) 2_554 .
Fe4 Fe3 Ca1 68.36(2) 2_564 .
Fe1 Fe3 Ca1 68.02(3) 6_656 .
Ca1 Fe3 Ca1 135.64(2) 2_554 .
Ca1 Fe3 Ca1 135.64(2) 2_564 .
As3 Fe4 As1 112.19(2) . 2
As3 Fe4 As1 112.19(2) . 2_565
As1 Fe4 As1 101.68(3) 2 2_565
As3 Fe4 As2 100.48(3) . .
As1 Fe4 As2 115.40(2) 2 .
As1 Fe4 As2 115.40(2) 2_565 .
As3 Fe4 Fe3 123.98(2) . 2
As1 Fe4 Fe3 57.34(2) 2 2
As1 Fe4 Fe3 123.81(3) 2_565 2
As2 Fe4 Fe3 58.12(2) . 2
As3 Fe4 Fe3 123.98(2) . 2_565
As1 Fe4 Fe3 123.81(3) 2 2_565
As1 Fe4 Fe3 57.34(2) 2_565 2_565
As2 Fe4 Fe3 58.12(2) . 2_565
Fe3 Fe4 Fe3 89.95(3) 2 2_565
As3 Fe4 Fe1 58.82(2) . 2_565
As1 Fe4 Fe1 114.92(3) 2 2_565
As1 Fe4 Fe1 53.813(19) 2_565 2_565
As2 Fe4 Fe1 129.67(2) . 2_565
Fe3 Fe4 Fe1 172.10(3) 2 2_565
Fe3 Fe4 Fe1 93.911(15) 2_565 2_565
As3 Fe4 Fe1 58.82(2) . 2
As1 Fe4 Fe1 53.813(19) 2 2
As1 Fe4 Fe1 114.92(3) 2_565 2
As2 Fe4 Fe1 129.67(2) . 2
Fe3 Fe4 Fe1 93.911(15) 2 2
Fe3 Fe4 Fe1 172.10(3) 2_565 2
Fe1 Fe4 Fe1 81.45(3) 2_565 2
As3 Fe4 Ca1 161.50(4) . .
As1 Fe4 Ca1 58.752(18) 2 .
As1 Fe4 Ca1 58.752(18) 2_565 .
As2 Fe4 Ca1 98.02(3) . .
Fe3 Fe4 Ca1 66.90(2) 2 .
Fe3 Fe4 Ca1 66.90(2) 2_565 .
Fe1 Fe4 Ca1 108.38(3) 2_565 .
Fe1 Fe4 Ca1 108.38(3) 2 .
As3 Fe4 Ca1 58.62(2) . 2_565
As1 Fe4 Ca1 160.66(2) 2 2_565
As1 Fe4 Ca1 97.640(15) 2_565 2_565
As2 Fe4 Ca1 55.32(2) . 2_565
Fe3 Fe4 Ca1 111.57(3) 2 2_565
Fe3 Fe4 Ca1 68.21(2) 2_565 2_565
Fe1 Fe4 Ca1 76.28(2) 2_565 2_565
Fe1 Fe4 Ca1 116.42(3) 2 2_565
Ca1 Fe4 Ca1 135.08(2) . 2_565
As3 Fe4 Ca1 58.62(2) . 2
As1 Fe4 Ca1 97.640(15) 2 2
As1 Fe4 Ca1 160.66(2) 2_565 2
As2 Fe4 Ca1 55.32(2) . 2
Fe3 Fe4 Ca1 68.21(2) 2 2
Fe3 Fe4 Ca1 111.57(3) 2_565 2
Fe1 Fe4 Ca1 116.42(3) 2_565 2
Fe1 Fe4 Ca1 76.28(2) 2 2
Ca1 Fe4 Ca1 135.08(2) . 2
Ca1 Fe4 Ca1 63.03(2) 2_565 2
As2 Ca1 As2 78.15(3) 2_554 2_564
As2 Ca1 As1 156.14(4) 2_554 2_565
As2 Ca1 As1 97.128(14) 2_564 2_565
As2 Ca1 As1 97.128(14) 2_554 2
As2 Ca1 As1 156.14(4) 2_564 2
As1 Ca1 As1 77.66(3) 2_565 2
As2 Ca1 As3 74.862(19) 2_554 2_554
As2 Ca1 As3 120.00(3) 2_564 2_554
As1 Ca1 As3 126.01(3) 2_565 2_554
As1 Ca1 As3 80.258(18) 2 2_554
As2 Ca1 As3 120.00(3) 2_554 2_564
As2 Ca1 As3 74.862(19) 2_564 2_564
As1 Ca1 As3 80.258(18) 2_565 2_564
As1 Ca1 As3 126.01(3) 2 2_564
As3 Ca1 As3 74.27(3) 2_554 2_564
As2 Ca1 As1 71.31(2) 2_554 6_656
As2 Ca1 As1 71.31(2) 2_564 6_656
As1 Ca1 As1 84.98(3) 2_565 6_656
As1 Ca1 As1 84.98(3) 2 6_656
As3 Ca1 As1 140.892(16) 2_554 6_656
As3 Ca1 As1 140.892(16) 2_564 6_656
As2 Ca1 Fe3 159.55(4) 2_554 2_565
As2 Ca1 Fe3 104.045(14) 2_564 2_565
As1 Ca1 Fe3 44.303(18) 2_565 2_565
As1 Ca1 Fe3 88.57(3) 2 2_565
As3 Ca1 Fe3 86.87(3) 2_554 2_565
As3 Ca1 Fe3 43.974(17) 2_564 2_565
As1 Ca1 Fe3 128.93(3) 6_656 2_565
As2 Ca1 Fe3 104.045(14) 2_554 2
As2 Ca1 Fe3 159.55(4) 2_564 2
As1 Ca1 Fe3 88.57(3) 2_565 2
As1 Ca1 Fe3 44.303(18) 2 2
As3 Ca1 Fe3 43.974(17) 2_554 2
As3 Ca1 Fe3 86.87(3) 2_564 2
As1 Ca1 Fe3 128.93(3) 6_656 2
Fe3 Ca1 Fe3 66.83(2) 2_565 2
As2 Ca1 Fe4 140.086(15) 2_554 .
As2 Ca1 Fe4 140.086(15) 2_564 .
As1 Ca1 Fe4 43.735(16) 2_565 .
As1 Ca1 Fe4 43.735(16) 2 .
As3 Ca1 Fe4 88.21(3) 2_554 .
As3 Ca1 Fe4 88.21(3) 2_564 .
As1 Ca1 Fe4 105.50(3) 6_656 .
Fe3 Ca1 Fe4 45.783(18) 2_565 .
Fe3 Ca1 Fe4 45.783(18) 2 .
As2 Ca1 Fe2 115.76(3) 2_554 .
As2 Ca1 Fe2 115.76(3) 2_564 .
As1 Ca1 Fe2 87.49(3) 2_565 .
As1 Ca1 Fe2 87.49(3) 2 .
As3 Ca1 Fe2 42.758(15) 2_554 .
As3 Ca1 Fe2 42.758(15) 2_564 .
As1 Ca1 Fe2 170.33(4) 6_656 .
Fe3 Ca1 Fe2 44.625(17) 2_565 .
Fe3 Ca1 Fe2 44.625(17) 2 .
Fe4 Ca1 Fe2 64.83(2) . .
As2 Ca1 Fe1 44.821(16) 2_554 6_656
As2 Ca1 Fe1 44.821(16) 2_564 6_656
As1 Ca1 Fe1 116.68(3) 2_565 6_656
As1 Ca1 Fe1 116.68(3) 2 6_656
As3 Ca1 Fe1 117.29(3) 2_554 6_656
As3 Ca1 Fe1 117.29(3) 2_564 6_656
As1 Ca1 Fe1 41.643(18) 6_656 6_656
Fe3 Ca1 Fe1 146.580(11) 2_565 6_656
Fe3 Ca1 Fe1 146.580(12) 2 6_656
Fe4 Ca1 Fe1 147.15(4) . 6_656
Fe2 Ca1 Fe1 148.03(3) . 6_656

loop_
_geom_bond_atom_site_label_1
_geom_bond_atom_site_label_2
_geom_bond_distance
_geom_bond_site_symmetry_2
As1 Fe4 2.4066(5) 2_564
As1 Fe4 2.4066(5) 2_554
As1 Fe1 2.4175(8) .
As1 Fe3 2.4300(9) .
As1 Ca1 2.9762(8) 2_554
As1 Ca1 2.9762(8) 2_564
As1 Ca1 3.1520(11) 6_556
As2 Fe2 2.3809(8) .
As2 Fe4 2.4125(9) .
As2 Fe3 2.4623(6) 2
As2 Fe3 2.4623(6) 2_565
As2 Fe1 2.5485(6) 5_556
As2 Fe1 2.5485(6) 5_566
As2 Ca1 2.9604(8) 2_565
As2 Ca1 2.9604(8) 2
As3 Fe4 2.3740(8) .
As3 Fe2 2.4056(9) 6_657
As3 Fe2 2.4198(5) 2_565
As3 Fe2 2.4198(5) 2
As3 Fe3 2.4415(8) 1_556
As3 Fe1 2.6048(6) 2_565
As3 Fe1 2.6048(6) 2
As3 Ca1 3.0910(9) 2
As3 Ca1 3.0910(9) 2_565
Fe1 As2 2.5485(6) 5_556
Fe1 As2 2.5485(6) 5_566
Fe1 As3 2.6048(6) 2_564
Fe1 As3 2.6048(6) 2_554
Fe1 Fe2 2.6327(10) .
Fe1 Fe3 2.6598(10) 6_556
Fe1 Fe2 2.7374(7) 5_566
Fe1 Fe2 2.7374(7) 5_556
Fe1 Fe4 2.8602(8) 2_564
Fe1 Fe4 2.8602(8) 2_554
Fe1 Ca1 3.5628(12) 6_556
Fe2 As3 2.4057(9) 6_557
Fe2 As3 2.4198(5) 2_554
Fe2 As3 2.4198(5) 2_564
Fe2 Fe2 2.5938(10) 5_556
Fe2 Fe2 2.5938(10) 5_566
Fe2 Fe3 2.6068(7) 2_565
Fe2 Fe3 2.6068(7) 2
Fe2 Fe1 2.7374(7) 5_566
Fe2 Fe1 2.7374(7) 5_556
Fe2 Ca1 3.4745(12) .
Fe3 As3 2.4415(8) 1_554
Fe3 As2 2.4623(6) 2_564
Fe3 As2 2.4623(6) 2_554
Fe3 Fe2 2.6068(7) 2_564
Fe3 Fe2 2.6068(7) 2_554
Fe3 Fe4 2.6402(7) 2_554
Fe3 Fe4 2.6402(7) 2_564
Fe3 Fe1 2.6597(10) 6_656
Fe3 Ca1 3.3885(10) 2_554
Fe3 Ca1 3.3885(10) 2_564
Fe3 Ca1 3.5663(12) .
Fe4 As1 2.4066(5) 2
Fe4 As1 2.4066(5) 2_565
Fe4 Fe3 2.6402(7) 2
Fe4 Fe3 2.6402(7) 2_565
Fe4 Fe1 2.8601(8) 2_565
Fe4 Fe1 2.8601(8) 2
Fe4 Ca1 3.3988(12) .
Fe4 Ca1 3.5701(11) 2_565
Fe4 Ca1 3.5701(11) 2
Ca1 As2 2.9604(8) 2_554
Ca1 As2 2.9604(8) 2_564
Ca1 As1 2.9761(8) 2_565
Ca1 As1 2.9761(8) 2
Ca1 As3 3.0910(9) 2_554
Ca1 As3 3.0910(9) 2_564
Ca1 As1 3.1519(11) 6_656
Ca1 Fe3 3.3885(10) 2_565
Ca1 Fe3 3.3885(10) 2
Ca1 Fe1 3.5628(12) 6_656
